data_4346771
loop_
_publ_author_name
'Sengupta, Debabrata'
'Chowdhury, Nabanita Saha'
'Samanta, Subhas'
'Ghosh, Pradip'
'Seth, Saikat Kumar'
'Demeshko, Serhiy'
'Meyer, Franc'
'Goswami, Sreebrata'

_publ_section_title
;
 Regioselective ortho Amination of Coordinated 2-(Arylazo)pyridine.
 Isolation of Monoradical Palladium Complexes of a New Series of
 Azo-Aromatic Pincer Ligands.
;
_journal_issue 23
_journal_name_full 'Inorganic chemistry'
_journal_page_first 11465
_journal_page_last 11476
_journal_paper_doi 10.1021/acs.inorgchem.5b02110
_journal_volume 54
_journal_year 2015
_chemical_formula_moiety 'C18 H15 Cl2 N4 Pd'
_chemical_formula_sum 'C18 H15 Cl2 N4 Pd'
_chemical_formula_weight 464.64
_space_group_crystal_system triclinic
_space_group_IT_number 2
_space_group_name_Hall '-P 1'
_space_group_name_H-M_alt 'P -1'
_atom_sites_solution_hydrogens geom
_audit_creation_method SHELXL-2014
_cell_angle_alpha 91.937(5)
_cell_angle_beta 91.401(5)
_cell_angle_gamma 91.477(5)
_cell_formula_units_Z 2
_cell_length_a 7.245(5)
_cell_length_b 9.789(5)
_cell_length_c 12.606(5)
_cell_measurement_temperature 150(2)
_cell_volume 892.9(8)
_computing_cell_refinement 'Bruker SMART'
_computing_data_collection 'Bruker SMART'
_computing_data_reduction 'Bruker SAINT'
_computing_molecular_graphics 'Bruker SHELXTL'
_computing_publication_material 'Bruker SHELXTL'
_computing_structure_refinement 'SHELXL-2013 (Sheldrick, 2013)'
_computing_structure_solution 'SHELXL-97 (Sheldrick, 1997)'
_diffrn_ambient_temperature 150(2)
_diffrn_measured_fraction_theta_full 0.915
_diffrn_measured_fraction_theta_max 0.992
_diffrn_measurement_device_type 'CCD area detector'
_diffrn_measurement_method 'phi SCANS'
_diffrn_radiation_type MoK\a
_diffrn_radiation_wavelength 0.71073
_diffrn_reflns_av_R_equivalents 0.0885
_diffrn_reflns_av_unetI/netI 0.0907
_diffrn_reflns_Laue_measured_fraction_full 0.915
_diffrn_reflns_Laue_measured_fraction_max 0.992
_diffrn_reflns_limit_h_max 8
_diffrn_reflns_limit_h_min -8
_diffrn_reflns_limit_k_max 11
_diffrn_reflns_limit_k_min -11
_diffrn_reflns_limit_l_max 14
_diffrn_reflns_limit_l_min -14
_diffrn_reflns_number 10094
_diffrn_reflns_point_group_measured_fraction_full 0.915
_diffrn_reflns_point_group_measured_fraction_max 0.992
_diffrn_reflns_theta_full 25.242
_diffrn_reflns_theta_max 24.513
_diffrn_reflns_theta_min 1.617
_diffrn_source 'fine-focus sealed tube'
_exptl_absorpt_coefficient_mu 1.346
_exptl_absorpt_correction_T_max 0.876
_exptl_absorpt_correction_T_min 0.851
_exptl_absorpt_correction_type empirical
_exptl_absorpt_process_details SADABS
_exptl_crystal_colour violet
_exptl_crystal_density_diffrn 1.728
_exptl_crystal_description plate
_exptl_crystal_F_000 462
_refine_diff_density_max 0.462
_refine_diff_density_min -0.534
_refine_diff_density_rms 0.104
_refine_ls_extinction_method none
_refine_ls_goodness_of_fit_ref 1.008
_refine_ls_hydrogen_treatment constr
_refine_ls_matrix_type full
_refine_ls_number_parameters 226
_refine_ls_number_reflns 2962
_refine_ls_number_restraints 0
_refine_ls_restrained_S_all 1.008
_refine_ls_R_factor_all 0.0850
_refine_ls_R_factor_gt 0.0470
_refine_ls_shift/su_max 0.000
_refine_ls_shift/su_mean 0.000
_refine_ls_structure_factor_coef Fsqd
_refine_ls_weighting_details 'w=1/[\s^2^(Fo^2^)+(0.0279P)^2^] where P=(Fo^2^+2Fc^2^)/3'
_refine_ls_weighting_scheme calc
_refine_ls_wR_factor_gt 0.0795
_refine_ls_wR_factor_ref 0.0941
_reflns_Friedel_coverage 0.000
_reflns_number_gt 1962
_reflns_number_total 2962
_reflns_threshold_expression 'I > 2\s(I)'
_cod_data_source_file ic5b02110_si_002.cif
_cod_data_source_block 1f
_cod_depositor_comments
;
The following automatic conversions were performed:

data item '_exptl_absorpt_correction_type' value 'Empirical' was
changed to 'empirical' in accordance with the
/home/saulius/struct/COD-crude-data/automatic-downloads/DataCite-retrospective/ACS/depositions/lib/dictionaries/cif_core.dic
dictionary named 'cif_core.dic' version 2.4.2 last updated on
2011-04-26.

Automatic conversion script
Id: cif_fix_values 6909 2019-04-08 15:41:33Z antanas 
;
_cod_database_code 4346771
_shelx_space_group_comment
;
The symmetry employed for this shelxl refinement is uniquely defined
by the following loop, which should always be used as a source of
symmetry information in preference to the above space-group names.
They are only intended as comments.
;
_shelxl_version_number 2014-1

loop_
_space_group_symop_operation_xyz
'x, y, z'
'-x, -y, -z'

loop_
_atom_site_label
_atom_site_type_symbol
_atom_site_fract_x
_atom_site_fract_y
_atom_site_fract_z
_atom_site_U_iso_or_equiv
_atom_site_adp_type
_atom_site_occupancy
_atom_site_site_symmetry_order
_atom_site_calc_flag
_atom_site_refinement_flags_posn
_atom_site_refinement_flags_adp
Pd1 Pd 0.60702(7) 0.75826(5) 0.35172(4) 0.04595(19) Uani 1 1 d . .
Cl2 Cl 0.8438(2) 0.6530(2) 0.26365(14) 0.0763(6) Uani 1 1 d . .
Cl1 Cl 0.0152(3) 1.23964(19) 0.17723(16) 0.0810(6) Uani 1 1 d . .
N4 N 0.5195(7) 0.8814(5) 0.2285(4) 0.0453(13) Uani 1 1 d . .
N3 N 0.4162(6) 0.8452(5) 0.4287(4) 0.0461(13) Uani 1 1 d . .
N2 N 0.3773(7) 0.8107(5) 0.5269(4) 0.0466(13) Uani 1 1 d . .
N1 N 0.6281(6) 0.6673(5) 0.4904(4) 0.0460(13) Uani 1 1 d . .
C12 C 0.4566(9) 0.7964(7) 0.1363(5) 0.0492(17) Uani 1 1 d . .
C3 C 0.6042(10) 0.5615(6) 0.6892(5) 0.0588(19) Uani 1 1 d . .
H3 H 0.5963 0.5240 0.7558 0.071 Uiso 1 1 calc R U
C7 C 0.1824(8) 1.0228(6) 0.4203(5) 0.0496(17) Uani 1 1 d . .
H7 H 0.1521 1.0130 0.4910 0.060 Uiso 1 1 calc R U
C5 C 0.4972(8) 0.7136(6) 0.5586(5) 0.0446(16) Uani 1 1 d . .
C8 C 0.0895(8) 1.1158(6) 0.3592(6) 0.0559(18) Uani 1 1 d . .
H8 H -0.0019 1.1690 0.3887 0.067 Uiso 1 1 calc R U
C14 C 0.2240(11) 0.6452(8) 0.0545(6) 0.071(2) Uani 1 1 d . .
H14 H 0.1090 0.6010 0.0562 0.085 Uiso 1 1 calc R U
C9 C 0.1343(8) 1.1280(6) 0.2548(6) 0.0546(18) Uani 1 1 d . .
C11 C 0.3668(8) 0.9621(6) 0.2721(5) 0.0426(15) Uani 1 1 d . .
C16 C 0.5045(13) 0.6898(8) -0.0323(6) 0.079(2) Uani 1 1 d . .
H16 H 0.5790 0.6747 -0.0904 0.095 Uiso 1 1 calc R U
C6 C 0.3209(8) 0.9438(6) 0.3763(5) 0.0425(15) Uani 1 1 d . .
C17 C 0.5672(9) 0.7752(7) 0.0507(5) 0.0580(18) Uani 1 1 d . .
H17 H 0.6832 0.8179 0.0488 0.070 Uiso 1 1 calc R U
C1 C 0.7475(8) 0.5738(6) 0.5233(5) 0.0531(18) Uani 1 1 d . .
H1 H 0.8385 0.5445 0.4777 0.064 Uiso 1 1 calc R U
C10 C 0.2722(8) 1.0522(6) 0.2105(5) 0.0532(17) Uani 1 1 d . .
H10 H 0.3013 1.0617 0.1397 0.064 Uiso 1 1 calc R U
C13 C 0.2863(10) 0.7306(7) 0.1380(5) 0.0565(18) Uani 1 1 d . .
H13 H 0.2120 0.7439 0.1963 0.068 Uiso 1 1 calc R U
C4 C 0.4822(9) 0.6568(6) 0.6589(5) 0.0549(18) Uani 1 1 d . .
H4 H 0.3897 0.6842 0.7041 0.066 Uiso 1 1 calc R U
C2 C 0.7393(9) 0.5209(6) 0.6212(5) 0.0579(19) Uani 1 1 d . .
H2 H 0.8249 0.4574 0.6423 0.069 Uiso 1 1 calc R U
C15 C 0.3343(14) 0.6272(8) -0.0302(6) 0.077(3) Uani 1 1 d . .
H15 H 0.2932 0.5714 -0.0876 0.093 Uiso 1 1 calc R U
C18 C 0.6752(9) 0.9792(6) 0.2063(5) 0.0614(19) Uani 1 1 d . .
H18A H 0.7092 1.0313 0.2700 0.092 Uiso 1 1 calc R U
H18B H 0.6368 1.0399 0.1523 0.092 Uiso 1 1 calc R U
H18C H 0.7794 0.9290 0.1825 0.092 Uiso 1 1 calc R U

loop_
_atom_site_aniso_label
_atom_site_aniso_U_11
_atom_site_aniso_U_22
_atom_site_aniso_U_33
_atom_site_aniso_U_23
_atom_site_aniso_U_13
_atom_site_aniso_U_12
Pd1 0.0392(3) 0.0579(3) 0.0414(3) 0.0080(2) 0.0002(2) 0.0060(2)
Cl2 0.0580(12) 0.1059(16) 0.0682(12) 0.0162(11) 0.0142(10) 0.0311(11)
Cl1 0.0648(13) 0.0815(14) 0.0990(15) 0.0392(12) -0.0110(11) 0.0145(11)
N4 0.037(3) 0.062(4) 0.037(3) 0.008(3) -0.001(2) -0.004(3)
N3 0.043(3) 0.055(3) 0.041(3) 0.005(3) -0.002(3) 0.007(3)
N2 0.050(3) 0.053(3) 0.037(3) 0.006(3) 0.004(3) 0.004(3)
N1 0.035(3) 0.054(3) 0.049(3) 0.004(3) -0.005(3) 0.004(3)
C12 0.049(4) 0.060(4) 0.039(4) 0.014(3) -0.005(3) 0.003(4)
C3 0.084(5) 0.051(4) 0.042(4) 0.013(3) -0.005(4) -0.002(4)
C7 0.042(4) 0.060(4) 0.048(4) 0.005(3) 0.004(3) 0.005(3)
C5 0.045(4) 0.048(4) 0.041(4) 0.004(3) -0.002(3) 0.002(3)
C8 0.041(4) 0.060(5) 0.068(5) 0.010(4) -0.002(4) 0.010(3)
C14 0.073(6) 0.080(6) 0.059(5) 0.011(5) -0.012(5) -0.003(5)
C9 0.035(4) 0.053(4) 0.075(5) 0.018(4) -0.015(4) -0.001(3)
C11 0.038(4) 0.047(4) 0.043(4) 0.008(3) -0.002(3) 0.001(3)
C16 0.111(8) 0.081(6) 0.046(5) 0.000(4) 0.001(5) 0.015(6)
C6 0.033(4) 0.043(4) 0.051(4) 0.010(3) -0.003(3) 0.001(3)
C17 0.059(5) 0.063(5) 0.052(4) 0.012(4) 0.011(4) 0.003(4)
C1 0.046(4) 0.062(4) 0.052(4) 0.004(4) -0.010(3) 0.019(3)
C10 0.049(4) 0.059(4) 0.052(4) 0.013(3) -0.003(3) -0.004(4)
C13 0.054(5) 0.064(5) 0.052(4) 0.006(4) 0.002(4) 0.002(4)
C4 0.066(5) 0.055(4) 0.044(4) 0.007(3) 0.002(4) 0.001(4)
C2 0.064(5) 0.057(4) 0.052(5) 0.006(4) -0.018(4) 0.009(4)
C15 0.106(7) 0.062(5) 0.062(6) -0.011(4) -0.034(5) 0.013(5)
C18 0.053(4) 0.060(5) 0.072(5) 0.010(4) 0.005(4) -0.008(4)

loop_
_atom_type_symbol
_atom_type_description
_atom_type_scat_dispersion_real
_atom_type_scat_dispersion_imag
_atom_type_scat_source
C C 0.0033 0.0016 'International Tables Vol C Tables 4.2.6.8 and 6.1.1.4'
H H 0.0000 0.0000 'International Tables Vol C Tables 4.2.6.8 and 6.1.1.4'
Cl Cl 0.1484 0.1585 'International Tables Vol C Tables 4.2.6.8 and 6.1.1.4'
N N 0.0061 0.0033 'International Tables Vol C Tables 4.2.6.8 and 6.1.1.4'
Pd Pd -0.9988 1.0072 'International Tables Vol C Tables 4.2.6.8 and 6.1.1.4'

loop_
_geom_angle_atom_site_label_1
_geom_angle_atom_site_label_2
_geom_angle_atom_site_label_3
_geom_angle
N3 Pd1 N1 79.0(2)
N3 Pd1 N4 84.0(2)
N1 Pd1 N4 162.97(18)
N3 Pd1 Cl2 178.12(15)
N1 Pd1 Cl2 99.49(14)
N4 Pd1 Cl2 97.54(14)
C12 N4 C11 111.2(5)
C12 N4 C18 114.0(5)
C11 N4 C18 107.6(5)
C12 N4 Pd1 110.3(4)
C11 N4 Pd1 105.6(3)
C18 N4 Pd1 107.7(4)
N2 N3 C6 122.3(5)
N2 N3 Pd1 121.4(4)
C6 N3 Pd1 116.3(4)
N3 N2 C5 109.0(5)
C1 N1 C5 119.2(5)
C1 N1 Pd1 130.1(4)
C5 N1 Pd1 110.7(4)
C17 C12 C13 119.3(6)
C17 C12 N4 121.5(6)
C13 C12 N4 119.1(6)
C4 C3 C2 119.8(6)
C4 C3 H3 120.1
C2 C3 H3 120.1
C8 C7 C6 120.4(6)
C8 C7 H7 119.8
C6 C7 H7 119.8
N2 C5 N1 119.8(5)
N2 C5 C4 120.4(6)
N1 C5 C4 119.7(5)
C9 C8 C7 119.1(6)
C9 C8 H8 120.4
C7 C8 H8 120.4
C15 C14 C13 118.6(8)
C15 C14 H14 120.7
C13 C14 H14 120.7
C8 C9 C10 121.2(6)
C8 C9 Cl1 119.5(5)
C10 C9 Cl1 119.3(6)
C10 C11 C6 120.8(6)
C10 C11 N4 121.3(5)
C6 C11 N4 117.9(5)
C15 C16 C17 120.7(8)
C15 C16 H16 119.6
C17 C16 H16 119.6
N3 C6 C11 116.1(5)
N3 C6 C7 125.0(6)
C11 C6 C7 118.9(5)
C12 C17 C16 119.2(7)
C12 C17 H17 120.4
C16 C17 H17 120.4
N1 C1 C2 122.0(6)
N1 C1 H1 119.0
C2 C1 H1 119.0
C9 C10 C11 119.5(6)
C9 C10 H10 120.2
C11 C10 H10 120.2
C12 C13 C14 121.2(7)
C12 C13 H13 119.4
C14 C13 H13 119.4
C3 C4 C5 119.4(6)
C3 C4 H4 120.3
C5 C4 H4 120.3
C1 C2 C3 119.8(6)
C1 C2 H2 120.1
C3 C2 H2 120.1
C14 C15 C16 120.9(7)
C14 C15 H15 119.5
C16 C15 H15 119.5
N4 C18 H18A 109.5
N4 C18 H18B 109.5
H18A C18 H18B 109.5
N4 C18 H18C 109.5
H18A C18 H18C 109.5
H18B C18 H18C 109.5

loop_
_geom_bond_atom_site_label_1
_geom_bond_atom_site_label_2
_geom_bond_distance
Pd1 N3 1.910(5)
Pd1 N1 1.992(5)
Pd1 N4 2.094(5)
Pd1 Cl2 2.312(2)
Cl1 C9 1.725(6)
N4 C12 1.463(7)
N4 C11 1.482(7)
N4 C18 1.498(7)
N3 N2 1.329(6)
N3 C6 1.378(6)
N2 C5 1.367(7)
N1 C1 1.345(6)
N1 C5 1.372(7)
C12 C17 1.373(8)
C12 C13 1.378(8)
C3 C4 1.359(8)
C3 C2 1.374(8)
C3 H3 0.9300
C7 C8 1.388(7)
C7 C6 1.397(7)
C7 H7 0.9300
C5 C4 1.403(8)
C8 C9 1.372(8)
C8 H8 0.9300
C14 C15 1.359(10)
C14 C13 1.381(9)
C14 H14 0.9300
C9 C10 1.378(8)
C11 C10 1.378(7)
C11 C6 1.379(8)
C16 C15 1.364(10)
C16 C17 1.378(9)
C16 H16 0.9300
C17 H17 0.9300
C1 C2 1.356(8)
C1 H1 0.9300
C10 H10 0.9300
C13 H13 0.9300
C4 H4 0.9300
C2 H2 0.9300
C15 H15 0.9300
C18 H18A 0.9600
C18 H18B 0.9600
C18 H18C 0.9600

loop_
_geom_torsion_atom_site_label_1
_geom_torsion_atom_site_label_2
_geom_torsion_atom_site_label_3
_geom_torsion_atom_site_label_4
_geom_torsion
C6 N3 N2 C5 -178.4(5)
Pd1 N3 N2 C5 2.3(6)
C11 N4 C12 C17 142.8(6)
C18 N4 C12 C17 20.9(8)
Pd1 N4 C12 C17 -100.4(6)
C11 N4 C12 C13 -40.6(7)
C18 N4 C12 C13 -162.6(5)
Pd1 N4 C12 C13 76.1(6)
N3 N2 C5 N1 -0.9(8)
N3 N2 C5 C4 -178.2(5)
C1 N1 C5 N2 178.6(5)
Pd1 N1 C5 N2 -0.7(7)
C1 N1 C5 C4 -4.0(9)
Pd1 N1 C5 C4 176.6(5)
C6 C7 C8 C9 0.7(9)
C7 C8 C9 C10 -1.5(10)
C7 C8 C9 Cl1 178.1(5)
C12 N4 C11 C10 -58.5(7)
C18 N4 C11 C10 67.1(7)
Pd1 N4 C11 C10 -178.1(5)
C12 N4 C11 C6 121.1(6)
C18 N4 C11 C6 -113.4(6)
Pd1 N4 C11 C6 1.5(6)
N2 N3 C6 C11 -175.4(5)
Pd1 N3 C6 C11 3.9(7)
N2 N3 C6 C7 3.5(9)
Pd1 N3 C6 C7 -177.2(5)
C10 C11 C6 N3 176.0(5)
N4 C11 C6 N3 -3.5(8)
C10 C11 C6 C7 -3.0(9)
N4 C11 C6 C7 177.5(5)
C8 C7 C6 N3 -177.4(6)
C8 C7 C6 C11 1.5(9)
C13 C12 C17 C16 0.8(9)
N4 C12 C17 C16 177.4(6)
C15 C16 C17 C12 0.3(11)
C5 N1 C1 C2 1.9(9)
Pd1 N1 C1 C2 -178.9(5)
C8 C9 C10 C11 0.1(10)
Cl1 C9 C10 C11 -179.5(5)
C6 C11 C10 C9 2.2(9)
N4 C11 C10 C9 -178.3(5)
C17 C12 C13 C14 -0.9(10)
N4 C12 C13 C14 -177.5(5)
C15 C14 C13 C12 -0.1(10)
C2 C3 C4 C5 -0.6(10)
N2 C5 C4 C3 -179.2(6)
N1 C5 C4 C3 3.4(9)
N1 C1 C2 C3 0.9(10)
C4 C3 C2 C1 -1.5(10)
C13 C14 C15 C16 1.3(11)
C17 C16 C15 C14 -1.3(12)
